data_7222054
loop_
_publ_author_name
'Wang, Yu-Ling'
'Chen, Lin'
'Liu, Qing-Yan'
'Du, Zi-Yi'
'Yao, Yang'

_publ_section_title
;
 Coexistence of a pair of enantiomorphic forms of chiral quartz nets with
 an interpenetrating mode in a centrosymmetric coordination polymer
;
_journal_issue 40
_journal_name_full CrystEngComm
_journal_page_first 7628
_journal_paper_doi 10.1039/C5CE01400J
_journal_volume 17
_journal_year 2015
_chemical_formula_sum 'C84 H54 N12 O12 Zn3'
_chemical_formula_weight 1619.50
_chemical_name_systematic
; 
 ? 
;
_space_group_IT_number 15
_symmetry_cell_setting monoclinic
_symmetry_space_group_name_Hall '-C 2yc'
_symmetry_space_group_name_H-M 'C 1 2/c 1'
_atom_sites_solution_hydrogens geom
_atom_sites_solution_primary direct
_atom_sites_solution_secondary difmap
_audit_block_doi 10.5517/cc1j3jgm
_audit_creation_method SHELXL-97
_audit_update_record
;
2015-08-29 deposited with the CCDC.
2015-09-07 downloaded from the CCDC.
;
_cell_angle_alpha 90.00
_cell_angle_beta 91.220(4)
_cell_angle_gamma 90.00
_cell_formula_units_Z 4
_cell_length_a 36.070(2)
_cell_length_b 21.1700(12)
_cell_length_c 17.8547(11)
_cell_measurement_temperature 296(2)
_cell_volume 13630.8(14)
_computing_cell_refinement 'Bruker SMART'
_computing_data_collection 'Bruker SMART'
_computing_data_reduction 'Bruker SAINT'
_computing_molecular_graphics 'Bruker SHELXTL'
_computing_publication_material 'Bruker SHELXTL'
_computing_structure_refinement 'SHELXL-97 (Sheldrick, 1997)'
_computing_structure_solution 'SHELXS-97 (Sheldrick, 1990)'
_diffrn_ambient_temperature 296(2)
_diffrn_measured_fraction_theta_full 0.976
_diffrn_measured_fraction_theta_max 0.976
_diffrn_measurement_device_type 'CCD area detector'
_diffrn_measurement_method 'phi and omega scans'
_diffrn_radiation_monochromator graphite
_diffrn_radiation_source 'fine-focus sealed tube'
_diffrn_radiation_type MoK\a
_diffrn_radiation_wavelength 0.71073
_diffrn_reflns_av_R_equivalents 0.0529
_diffrn_reflns_av_sigmaI/netI 0.0933
_diffrn_reflns_limit_h_max 47
_diffrn_reflns_limit_h_min -38
_diffrn_reflns_limit_k_max 27
_diffrn_reflns_limit_k_min -25
_diffrn_reflns_limit_l_max 23
_diffrn_reflns_limit_l_min -22
_diffrn_reflns_number 54258
_diffrn_reflns_theta_full 27.76
_diffrn_reflns_theta_max 27.76
_diffrn_reflns_theta_min 1.59
_exptl_absorpt_coefficient_mu 0.564
_exptl_absorpt_correction_T_max 0.8491
_exptl_absorpt_correction_T_min 0.8060
_exptl_absorpt_correction_type multi-scan
_exptl_absorpt_process_details '(SADABS; Bruker 2008)'
_exptl_crystal_colour yellow
_exptl_crystal_density_diffrn 0.789
_exptl_crystal_density_method 'not measured'
_exptl_crystal_description prism
_exptl_crystal_F_000 3312
_exptl_crystal_size_max 0.40
_exptl_crystal_size_mid 0.35
_exptl_crystal_size_min 0.30
_platon_squeeze_details
;
These peaks belong to the DMF solvet molecules
which are highly disordered. 
;
_refine_diff_density_max 0.754
_refine_diff_density_min -0.706
_refine_diff_density_rms 0.069
_refine_ls_extinction_method none
_refine_ls_goodness_of_fit_ref 1.008
_refine_ls_hydrogen_treatment mixed
_refine_ls_matrix_type full
_refine_ls_number_parameters 520
_refine_ls_number_reflns 15704
_refine_ls_number_restraints 1291
_refine_ls_restrained_S_all 1.062
_refine_ls_R_factor_all 0.1215
_refine_ls_R_factor_gt 0.0715
_refine_ls_shift/su_max 0.002
_refine_ls_shift/su_mean 0.000
_refine_ls_structure_factor_coef Fsqd
_refine_ls_weighting_details 'calc w=1/[\s^2^(Fo^2^)+(0.1067P)^2^+0.1683P] where P=(Fo^2^+2Fc^2^)/3'
_refine_ls_weighting_scheme calc
_refine_ls_wR_factor_gt 0.2087
_refine_ls_wR_factor_ref 0.2226
_reflns_number_gt 6724
_reflns_number_total 15704
_reflns_threshold_expression >2sigma(I)
_cod_data_source_file c5ce01400j2.cif
_cod_data_source_block Zn
_cod_depositor_comments
;
The following automatic conversions were performed:

'_symmetry_cell_setting' value 'Monoclinic' changed to 'monoclinic'
according to
/usr/data/users/saulius/crontab/automatic-downloads/rss-feeds/RSC/lib/dictionaries/cif_core.dic
dictionary named 'cif_core.dic' version 2.4.2 from 2011-04-26.

'_exptl_absorpt_correction_type' value 'Multi-scan' changed to
'multi-scan' according to
/usr/data/users/saulius/crontab/automatic-downloads/rss-feeds/RSC/lib/dictionaries/cif_core.dic
dictionary named 'cif_core.dic' version 2.4.2 from 2011-04-26.

Automatic conversion script
Id: cif_fix_values 3271 2015-04-21 07:52:19Z andrius 

 Adding full bibliography for 7222053--7222054.cif.
;
_cod_original_cell_volume 13630.6(14)
_cod_original_sg_symbol_H-M 'C 2/c'
_cod_database_code 7222054

loop_
_symmetry_equiv_pos_as_xyz
'x, y, z'
'-x, y, -z+1/2'
'x+1/2, y+1/2, z'
'-x+1/2, y+1/2, -z+1/2'
'-x, -y, -z'
'x, -y, z-1/2'
'-x+1/2, -y+1/2, -z'
'x+1/2, -y+1/2, z-1/2'

loop_
_atom_site_label
_atom_site_type_symbol
_atom_site_fract_x
_atom_site_fract_y
_atom_site_fract_z
_atom_site_U_iso_or_equiv
_atom_site_adp_type
_atom_site_occupancy
_atom_site_symmetry_multiplicity
_atom_site_calc_flag
_atom_site_refinement_flags
_atom_site_disorder_assembly
_atom_site_disorder_group
Zn1 Zn 0.246811(12) 0.340626(18) 0.58834(3) 0.06130(18) Uani 1 1 d . . .
Zn2 Zn 0.5000 0.58074(3) 0.2500 0.0621(2) Uani 1 2 d S . .
O1 O 0.29356(7) 0.35555(14) 0.53977(16) 0.0801(8) Uani 1 1 d U . .
O2 O 0.27724(8) 0.45574(15) 0.53525(18) 0.0937(10) Uani 1 1 d U . .
O3 O 0.00734(14) 0.1642(2) 0.3478(3) 0.1435(15) Uani 1 1 d U . .
O4 O 0.04905(13) 0.1166(2) 0.2880(2) 0.1394(17) Uani 1 1 d U . .
O5 O 0.24662(10) 0.25019(14) 0.61121(19) 0.0927(9) Uani 1 1 d U . .
O6 O 0.28281(13) 0.2750(2) 0.7007(3) 0.1480(16) Uani 1 1 d U . .
N1 N 0.43947(9) 0.47360(15) 0.4017(2) 0.0713(9) Uani 1 1 d . . .
N2 N 0.47974(8) 0.52120(15) 0.32672(18) 0.0671(9) Uani 1 1 d . . .
N3 N 0.14984(10) 0.31597(15) 0.4620(2) 0.0786(10) Uani 1 1 d . . .
N4 N 0.20125(8) 0.34792(13) 0.52074(19) 0.0651(9) Uani 1 1 d . . .
N5 N 0.27266(14) -0.02221(17) 0.7505(3) 0.1216(16) Uani 1 1 d U . .
N6 N 0.26751(11) -0.10543(16) 0.8244(2) 0.0927(12) Uani 1 1 d U . .
C1 C 0.33579(11) 0.42857(19) 0.4901(2) 0.0727(10) Uani 1 1 d U . .
C2 C 0.36190(12) 0.3822(2) 0.4767(3) 0.0838(12) Uani 1 1 d U . .
H2A H 0.3564 0.3403 0.4878 0.101 Uiso 1 1 calc R . .
C3 C 0.39532(12) 0.3968(2) 0.4477(3) 0.0852(11) Uani 1 1 d U . .
H3A H 0.4126 0.3652 0.4388 0.102 Uiso 1 1 calc R . .
C4 C 0.40348(11) 0.4587(2) 0.4317(2) 0.0729(10) Uani 1 1 d U . .
C5 C 0.37848(11) 0.5053(2) 0.4423(3) 0.0793(11) Uani 1 1 d U . .
H5A H 0.3839 0.5468 0.4296 0.095 Uiso 1 1 calc R . .
C6 C 0.34459(12) 0.4899(2) 0.4724(3) 0.0822(11) Uani 1 1 d U . .
H6A H 0.3274 0.5218 0.4808 0.099 Uiso 1 1 calc R . .
C7 C 0.29908(12) 0.4135(2) 0.5240(3) 0.0731(11) Uani 1 1 d U . .
C8 C 0.44453(11) 0.51483(19) 0.3451(3) 0.0728(10) Uani 1 1 d U . .
H8A H 0.4252 0.5366 0.3214 0.087 Uiso 1 1 calc R . .
C9 C 0.49890(11) 0.47992(19) 0.3753(2) 0.0712(10) Uani 1 1 d U . .
C10 C 0.53664(12) 0.4686(2) 0.3817(3) 0.0819(11) Uani 1 1 d U . .
H10A H 0.5538 0.4881 0.3512 0.098 Uiso 1 1 calc R . .
C11 C 0.54681(13) 0.4262(2) 0.4366(3) 0.0946(13) Uani 1 1 d U . .
H11A H 0.5717 0.4152 0.4411 0.114 Uiso 1 1 calc R . .
C12 C 0.52327(15) 0.3998(2) 0.4836(3) 0.1012(14) Uani 1 1 d U . .
H12A H 0.5326 0.3732 0.5209 0.121 Uiso 1 1 calc R . .
C13 C 0.48512(14) 0.4106(2) 0.4792(3) 0.0904(12) Uani 1 1 d U . .
H13A H 0.4687 0.3919 0.5120 0.108 Uiso 1 1 calc R . .
C14 C 0.47352(11) 0.45081(19) 0.4227(2) 0.0708(10) Uani 1 1 d U . .
C15 C 0.06957(16) 0.1973(2) 0.3677(3) 0.0992(14) Uani 1 1 d U . .
C16 C 0.10601(17) 0.1916(2) 0.3442(3) 0.1090(14) Uani 1 1 d U . .
H16A H 0.1121 0.1614 0.3086 0.131 Uiso 1 1 calc R . .
C17 C 0.13395(15) 0.2323(2) 0.3750(3) 0.0994(13) Uani 1 1 d U . .
H17A H 0.1583 0.2302 0.3593 0.119 Uiso 1 1 calc R . .
C18 C 0.12345(14) 0.2741(2) 0.4280(3) 0.0875(11) Uani 1 1 d U . .
C19 C 0.08711(15) 0.2759(2) 0.4518(3) 0.1038(13) Uani 1 1 d U . .
H19A H 0.0806 0.3033 0.4901 0.125 Uiso 1 1 calc R . .
C20 C 0.06092(15) 0.2377(3) 0.4192(3) 0.1064(14) Uani 1 1 d U . .
H20A H 0.0364 0.2406 0.4342 0.128 Uiso 1 1 calc R . .
C21 C 0.0397(2) 0.1549(3) 0.3283(4) 0.1116(16) Uani 1 1 d U . .
C22 C 0.18272(12) 0.29951(18) 0.4938(2) 0.0733(10) Uani 1 1 d U . .
H22A H 0.1913 0.2581 0.4962 0.088 Uiso 1 1 calc R . .
C23 C 0.17865(12) 0.39982(19) 0.5080(3) 0.0838(11) Uani 1 1 d U . .
C24 C 0.18387(14) 0.4639(2) 0.5277(3) 0.1039(14) Uani 1 1 d U . .
H24A H 0.2052 0.4777 0.5528 0.125 Uiso 1 1 calc R . .
C25 C 0.15599(16) 0.5044(2) 0.5079(4) 0.1151(15) Uani 1 1 d U . .
H25A H 0.1580 0.5468 0.5208 0.138 Uiso 1 1 calc R . .
C26 C 0.12430(15) 0.4833(2) 0.4684(4) 0.1137(15) Uani 1 1 d U . .
H26A H 0.1064 0.5128 0.4540 0.136 Uiso 1 1 calc R . .
C27 C 0.11860(14) 0.4218(2) 0.4504(3) 0.1070(13) Uani 1 1 d U . .
H27A H 0.0973 0.4082 0.4250 0.128 Uiso 1 1 calc R . .
C28 C 0.14618(13) 0.3810(2) 0.4720(3) 0.0872(11) Uani 1 1 d U . .
C29 C 0.26535(13) 0.16859(14) 0.6875(3) 0.1279(16) Uani 1 1 d GU . .
C30 C 0.24812(13) 0.1232(2) 0.6426(2) 0.1445(17) Uani 1 1 d GU A .
H30A H 0.2352 0.1352 0.5994 0.173 Uiso 1 1 calc R . .
C31 C 0.25026(13) 0.05974(18) 0.6624(2) 0.1549(16) Uani 1 1 d GU . .
H31A H 0.2387 0.0294 0.6324 0.186 Uiso 1 1 calc R A .
C32 C 0.26963(13) 0.04175(14) 0.7271(2) 0.1301(14) Uani 1 1 d GU A .
C33 C 0.28686(13) 0.0872(2) 0.7720(2) 0.1581(17) Uani 1 1 d GU . .
H33A H 0.2998 0.0751 0.8152 0.190 Uiso 1 1 calc R A .
C34 C 0.28472(13) 0.15059(18) 0.7522(2) 0.1628(19) Uani 1 1 d GU A .
H34A H 0.2962 0.1810 0.7822 0.195 Uiso 1 1 calc R . .
C35 C 0.2643(2) 0.2357(3) 0.6629(4) 0.1166(15) Uani 1 1 d U . .
C36 C 0.25765(16) -0.0476(2) 0.8092(3) 0.1107(13) Uani 1 1 d U A .
H36 H 0.2409 -0.0257 0.8384 0.133 Uiso 1 1 calc R . .
C37A C 0.2862(2) -0.1217(4) 0.7593(5) 0.1324(19) Uani 0.533(6) 1 d PGU A 1
C38A C 0.3072(3) -0.1753(4) 0.7457(5) 0.1393(19) Uani 0.533(6) 1 d PGU A 1
H38A H 0.3043 -0.2112 0.7751 0.167 Uiso 0.533(6) 1 calc PR A 1
C39A C 0.3325(3) -0.1754(3) 0.6881(5) 0.144(2) Uani 0.533(6) 1 d PGU A 1
H39A H 0.3466 -0.2113 0.6790 0.172 Uiso 0.533(6) 1 calc PR A 1
C40A C 0.3368(3) -0.1218(4) 0.6441(5) 0.143(2) Uani 0.533(6) 1 d PGU A 1
H40A H 0.3538 -0.1219 0.6056 0.171 Uiso 0.533(6) 1 calc PR A 1
C41A C 0.3158(3) -0.0682(3) 0.6578(5) 0.1421(18) Uani 0.533(6) 1 d PGU A 1
H41A H 0.3187 -0.0323 0.6284 0.171 Uiso 0.533(6) 1 calc PR A 1
C42A C 0.2905(3) -0.0681(4) 0.7154(6) 0.1367(18) Uani 0.533(6) 1 d PGU A 1
C37B C 0.2990(3) -0.1137(5) 0.7865(6) 0.1320(19) Uani 0.467(6) 1 d PGU A 2
C38B C 0.3248(3) -0.1625(4) 0.7895(6) 0.141(2) Uani 0.467(6) 1 d PGU A 2
H38B H 0.3210 -0.1969 0.8208 0.169 Uiso 0.467(6) 1 calc PR A 2
C39B C 0.3561(3) -0.1599(4) 0.7457(6) 0.145(2) Uani 0.467(6) 1 d PGU A 2
H39B H 0.3734 -0.1925 0.7477 0.174 Uiso 0.467(6) 1 calc PR A 2
C40B C 0.3617(3) -0.1085(4) 0.6988(6) 0.146(2) Uani 0.467(6) 1 d PGU A 2
H40B H 0.3827 -0.1067 0.6695 0.175 Uiso 0.467(6) 1 calc PR A 2
C41B C 0.3360(3) -0.0596(4) 0.6958(6) 0.1424(19) Uani 0.467(6) 1 d PGU A 2
H41B H 0.3397 -0.0252 0.6645 0.171 Uiso 0.467(6) 1 calc PR A 2
C42B C 0.3046(3) -0.0622(4) 0.7396(6) 0.1362(18) Uani 0.467(6) 1 d PGU A 2

loop_
_atom_site_aniso_label
_atom_site_aniso_U_11
_atom_site_aniso_U_22
_atom_site_aniso_U_33
_atom_site_aniso_U_23
_atom_site_aniso_U_13
_atom_site_aniso_U_12
Zn1 0.0660(3) 0.0421(3) 0.0759(4) -0.0062(2) 0.0044(2) -0.00885(19)
Zn2 0.0416(4) 0.0715(4) 0.0731(5) 0.000 -0.0008(3) 0.000
O1 0.0701(18) 0.0747(19) 0.096(2) 0.0079(16) 0.0035(15) -0.0204(14)
O2 0.077(2) 0.087(2) 0.118(3) 0.0048(19) 0.0236(18) -0.0099(17)
O3 0.125(3) 0.147(3) 0.157(4) 0.020(3) -0.047(3) -0.041(3)
O4 0.187(4) 0.111(3) 0.118(3) 0.002(3) -0.039(3) -0.058(3)
O5 0.134(3) 0.0626(19) 0.082(2) 0.0028(16) 0.0065(19) 0.0103(17)
O6 0.162(4) 0.099(3) 0.182(4) 0.004(3) -0.020(3) -0.020(3)
N1 0.061(2) 0.069(2) 0.084(3) 0.0101(19) 0.0059(18) -0.0042(17)
N2 0.0508(19) 0.073(2) 0.078(2) 0.0082(18) 0.0049(16) -0.0034(16)
N3 0.071(2) 0.054(2) 0.110(3) -0.009(2) -0.016(2) -0.0113(18)
N4 0.058(2) 0.0438(18) 0.093(3) -0.0021(16) -0.0093(17) -0.0042(14)
N5 0.207(4) 0.054(2) 0.107(3) 0.029(2) 0.058(3) 0.032(3)
N6 0.136(3) 0.053(2) 0.090(3) 0.0178(19) 0.034(2) 0.023(2)
C1 0.067(2) 0.065(2) 0.087(3) 0.005(2) 0.010(2) -0.0092(19)
C2 0.078(3) 0.069(2) 0.105(3) 0.014(2) 0.020(2) -0.010(2)
C3 0.076(2) 0.069(2) 0.111(3) 0.005(2) 0.014(2) 0.004(2)
C4 0.062(2) 0.069(2) 0.088(2) 0.012(2) 0.0102(19) -0.0079(18)
C5 0.066(2) 0.064(2) 0.109(3) 0.017(2) 0.011(2) -0.0037(19)
C6 0.071(2) 0.065(2) 0.112(3) 0.006(2) 0.012(2) -0.0047(19)
C7 0.065(2) 0.066(2) 0.088(3) 0.002(2) 0.002(2) -0.014(2)
C8 0.058(2) 0.071(2) 0.089(3) 0.010(2) 0.002(2) 0.0012(18)
C9 0.062(2) 0.073(2) 0.079(2) 0.002(2) -0.001(2) 0.0048(19)
C10 0.061(2) 0.091(3) 0.093(3) 0.006(2) -0.005(2) 0.009(2)
C11 0.074(3) 0.101(3) 0.108(3) 0.003(3) -0.006(2) 0.022(2)
C12 0.104(3) 0.099(3) 0.100(3) 0.004(3) -0.015(3) 0.030(3)
C13 0.091(3) 0.085(2) 0.096(3) 0.007(2) 0.002(2) 0.007(2)
C14 0.064(2) 0.067(2) 0.081(2) 0.0072(19) -0.0049(19) 0.0094(18)
C15 0.103(3) 0.085(3) 0.108(3) 0.015(3) -0.030(3) -0.026(3)
C16 0.130(3) 0.090(3) 0.105(3) -0.018(3) -0.019(3) -0.020(3)
C17 0.101(3) 0.085(3) 0.111(3) -0.013(2) -0.007(2) -0.016(2)
C18 0.086(2) 0.068(2) 0.107(3) 0.005(2) -0.019(2) -0.013(2)
C19 0.099(3) 0.086(2) 0.126(3) -0.008(2) -0.016(2) -0.014(2)
C20 0.096(3) 0.102(3) 0.120(3) -0.003(3) -0.024(3) -0.026(3)
C21 0.114(3) 0.106(3) 0.114(4) 0.021(3) -0.026(3) -0.026(3)
C22 0.078(2) 0.048(2) 0.093(3) -0.0054(19) -0.005(2) -0.0077(19)
C23 0.080(3) 0.047(2) 0.124(3) -0.002(2) -0.011(2) -0.0032(19)
C24 0.102(3) 0.063(2) 0.146(3) -0.002(3) -0.011(3) 0.004(2)
C25 0.109(3) 0.062(2) 0.174(4) -0.002(3) -0.010(3) 0.010(2)
C26 0.094(3) 0.078(3) 0.169(4) 0.010(3) -0.009(3) 0.019(2)
C27 0.095(3) 0.074(2) 0.151(3) 0.004(3) -0.010(3) 0.003(2)
C28 0.077(2) 0.060(2) 0.124(3) 0.002(2) -0.010(2) 0.005(2)
C29 0.186(4) 0.095(3) 0.103(3) 0.043(3) 0.020(3) -0.008(3)
C30 0.221(4) 0.090(3) 0.122(4) 0.043(3) -0.021(3) 0.011(3)
C31 0.227(4) 0.095(3) 0.142(3) 0.013(3) -0.003(3) 0.013(3)
C32 0.198(3) 0.077(2) 0.116(3) 0.021(2) 0.024(3) 0.034(2)
C33 0.213(4) 0.102(3) 0.159(3) 0.041(3) -0.016(3) 0.013(3)
C34 0.221(4) 0.102(3) 0.165(4) 0.041(3) -0.018(4) 0.001(3)
C35 0.159(4) 0.076(3) 0.115(3) 0.014(3) 0.005(3) 0.011(3)
C36 0.160(3) 0.069(2) 0.104(3) 0.025(2) 0.030(3) 0.024(2)
C37A 0.186(4) 0.088(3) 0.125(4) 0.025(3) 0.050(3) 0.037(3)
C38A 0.191(4) 0.101(3) 0.128(4) 0.019(3) 0.053(3) 0.033(3)
C39A 0.194(4) 0.105(3) 0.134(4) 0.023(3) 0.058(4) 0.038(4)
C40A 0.191(4) 0.106(3) 0.134(4) 0.022(3) 0.053(4) 0.036(4)
C41A 0.197(4) 0.102(3) 0.129(4) 0.023(3) 0.043(3) 0.030(3)
C42A 0.190(4) 0.095(3) 0.127(4) 0.025(3) 0.049(3) 0.030(3)
C37B 0.183(4) 0.089(3) 0.126(4) 0.024(3) 0.049(3) 0.038(3)
C38B 0.191(4) 0.102(3) 0.131(4) 0.021(3) 0.051(3) 0.034(3)
C39B 0.191(4) 0.107(3) 0.138(4) 0.020(4) 0.052(4) 0.034(4)
C40B 0.195(4) 0.109(3) 0.136(4) 0.020(4) 0.051(4) 0.032(4)
C41B 0.191(4) 0.106(3) 0.132(4) 0.024(3) 0.045(3) 0.030(3)
C42B 0.189(4) 0.095(3) 0.126(4) 0.024(3) 0.047(3) 0.031(3)

loop_
_atom_type_symbol
_atom_type_description
_atom_type_scat_dispersion_real
_atom_type_scat_dispersion_imag
_atom_type_scat_source
C C 0.0033 0.0016 'International Tables Vol C Tables 4.2.6.8 and 6.1.1.4'
H H 0.0000 0.0000 'International Tables Vol C Tables 4.2.6.8 and 6.1.1.4'
N N 0.0061 0.0033 'International Tables Vol C Tables 4.2.6.8 and 6.1.1.4'
O O 0.0106 0.0060 'International Tables Vol C Tables 4.2.6.8 and 6.1.1.4'
Zn Zn 0.2839 1.4301 'International Tables Vol C Tables 4.2.6.8 and 6.1.1.4'

loop_
_geom_angle_atom_site_label_1
_geom_angle_atom_site_label_2
_geom_angle_atom_site_label_3
_geom_angle
_geom_angle_site_symmetry_1
_geom_angle_site_symmetry_3
O1 Zn1 O5 105.06(13) . .
O1 Zn1 N6 119.67(13) . 4_556
O5 Zn1 N6 113.10(14) . 4_556
O1 Zn1 N4 115.06(13) . .
O5 Zn1 N4 101.10(13) . .
N6 Zn1 N4 101.55(15) 4_556 .
N2 Zn2 N2 102.34(18) 2_655 .
N2 Zn2 O4 97.77(18) 2_655 3
N2 Zn2 O4 109.52(15) . 3
N2 Zn2 O4 109.52(15) 2_655 4
N2 Zn2 O4 97.77(18) . 4
O4 Zn2 O4 136.0(3) 3 4
N2 Zn2 C21 123.8(2) 2_655 3
N2 Zn2 C21 102.85(18) . 3
O4 Zn2 C21 26.2(2) 3 3
O4 Zn2 C21 115.6(2) 4 3
N2 Zn2 C21 102.84(18) 2_655 4
N2 Zn2 C21 123.8(2) . 4
O4 Zn2 C21 115.6(2) 3 4
O4 Zn2 C21 26.2(2) 4 4
C21 Zn2 C21 103.2(3) 3 4
C7 O1 Zn1 113.4(3) . .
C21 O4 Zn2 102.0(5) . 3_445
C35 O5 Zn1 115.0(4) . .
C8 N1 C14 107.3(3) . .
C8 N1 C4 123.6(3) . .
C14 N1 C4 129.1(4) . .
C8 N2 C9 104.2(3) . .
C8 N2 Zn2 126.6(3) . .
C9 N2 Zn2 129.1(3) . .
C22 N3 C28 106.6(3) . .
C22 N3 C18 126.2(4) . .
C28 N3 C18 127.1(4) . .
C22 N4 C23 105.4(3) . .
C22 N4 Zn1 124.1(3) . .
C23 N4 Zn1 128.8(3) . .
C36 N5 C42A 106.9(5) . .
C36 N5 C32 126.7(4) . .
C42A N5 C32 126.4(5) . .
C36 N5 C42B 102.2(5) . .
C42A N5 C42B 27.7(6) . .
C32 N5 C42B 125.1(6) . .
C36 N6 C37B 104.3(6) . .
C36 N6 C37A 101.1(5) . .
C37B N6 C37A 28.8(6) . .
C36 N6 Zn1 128.5(3) . 4_546
C37B N6 Zn1 123.4(5) . 4_546
C37A N6 Zn1 129.9(4) . 4_546
C6 C1 C2 118.0(4) . .
C6 C1 C7 120.2(4) . .
C2 C1 C7 121.8(4) . .
C3 C2 C1 121.1(4) . .
C3 C2 H2A 119.5 . .
C1 C2 H2A 119.5 . .
C2 C3 C4 119.5(4) . .
C2 C3 H3A 120.2 . .
C4 C3 H3A 120.2 . .
C5 C4 C3 121.3(4) . .
C5 C4 N1 119.9(4) . .
C3 C4 N1 118.8(4) . .
C4 C5 C6 118.7(4) . .
C4 C5 H5A 120.6 . .
C6 C5 H5A 120.6 . .
C1 C6 C5 121.4(4) . .
C1 C6 H6A 119.3 . .
C5 C6 H6A 119.3 . .
O2 C7 O1 124.6(4) . .
O2 C7 C1 119.4(4) . .
O1 C7 C1 115.9(4) . .
N2 C8 N1 113.4(4) . .
N2 C8 H8A 123.3 . .
N1 C8 H8A 123.3 . .
C10 C9 C14 121.9(4) . .
C10 C9 N2 129.0(4) . .
C14 C9 N2 109.1(3) . .
C11 C10 C9 114.8(4) . .
C11 C10 H10A 122.6 . .
C9 C10 H10A 122.6 . .
C12 C11 C10 124.1(5) . .
C12 C11 H11A 117.9 . .
C10 C11 H11A 117.9 . .
C11 C12 C13 122.5(5) . .
C11 C12 H12A 118.8 . .
C13 C12 H12A 118.8 . .
C14 C13 C12 115.2(5) . .
C14 C13 H13A 122.4 . .
C12 C13 H13A 122.4 . .
N1 C14 C13 132.6(4) . .
N1 C14 C9 106.0(4) . .
C13 C14 C9 121.4(4) . .
C20 C15 C16 120.8(5) . .
C20 C15 C21 121.6(6) . .
C16 C15 C21 117.6(6) . .
C15 C16 C17 119.6(5) . .
C15 C16 H16A 120.2 . .
C17 C16 H16A 120.2 . .
C18 C17 C16 117.2(5) . .
C18 C17 H17A 121.4 . .
C16 C17 H17A 121.4 . .
C17 C18 C19 120.8(4) . .
C17 C18 N3 120.6(5) . .
C19 C18 N3 118.6(5) . .
C20 C19 C18 120.2(5) . .
C20 C19 H19A 119.9 . .
C18 C19 H19A 119.9 . .
C15 C20 C19 121.2(6) . .
C15 C20 H20A 119.4 . .
C19 C20 H20A 119.4 . .
O4 C21 O3 125.7(7) . .
O4 C21 C15 118.8(7) . .
O3 C21 C15 115.3(7) . .
O4 C21 Zn2 51.8(4) . 3_445
O3 C21 Zn2 74.3(4) . 3_445
C15 C21 Zn2 170.2(6) . 3_445
N4 C22 N3 112.9(4) . .
N4 C22 H22A 123.5 . .
N3 C22 H22A 123.5 . .
C28 C23 N4 109.8(4) . .
C28 C23 C24 120.0(4) . .
N4 C23 C24 130.2(4) . .
C25 C24 C23 116.5(5) . .
C25 C24 H24A 121.8 . .
C23 C24 H24A 121.8 . .
C24 C25 C26 121.2(5) . .
C24 C25 H25A 119.4 . .
C26 C25 H25A 119.4 . .
C27 C26 C25 122.9(5) . .
C27 C26 H26A 118.6 . .
C25 C26 H26A 118.6 . .
C26 C27 C28 115.7(5) . .
C26 C27 H27A 122.1 . .
C28 C27 H27A 122.1 . .
C27 C28 C23 123.6(4) . .
C27 C28 N3 131.1(4) . .
C23 C28 N3 105.2(4) . .
C30 C29 C34 120.0 . .
C30 C29 C35 118.8(4) . .
C34 C29 C35 121.1(4) . .
C29 C30 C31 120.0 . .
C29 C30 H30A 120.0 . .
C31 C30 H30A 120.0 . .
C30 C31 C32 120.0 . .
C30 C31 H31A 120.0 . .
C32 C31 H31A 120.0 . .
C33 C32 C31 120.0 . .
C33 C32 N5 117.3(4) . .
C31 C32 N5 122.7(4) . .
C32 C33 C34 120.0 . .
C32 C33 H33A 120.0 . .
C34 C33 H33A 120.0 . .
C33 C34 C29 120.0 . .
C33 C34 H34A 120.0 . .
C29 C34 H34A 120.0 . .
O5 C35 O6 122.3(6) . .
O5 C35 C29 120.1(7) . .
O6 C35 C29 117.6(6) . .
N6 C36 N5 116.0(5) . .
N6 C36 H36 122.0 . .
N5 C36 H36 122.0 . .
C38A C37A C42A 120.0 . .
C38A C37A N6 128.4(6) . .
C42A C37A N6 109.2(6) . .
C37A C38A C39A 120.0 . .
C37A C38A H38A 120.0 . .
C39A C38A H38A 120.0 . .
C40A C39A C38A 120.0 . .
C40A C39A H39A 120.0 . .
C38A C39A H39A 120.0 . .
C39A C40A C41A 120.0 . .
C39A C40A H40A 120.0 . .
C41A C40A H40A 120.0 . .
C40A C41A C42A 120.0 . .
C40A C41A H41A 120.0 . .
C42A C41A H41A 120.0 . .
N5 C42A C41A 133.0(6) . .
N5 C42A C37A 105.6(6) . .
C41A C42A C37A 120.0 . .
N6 C37B C38B 130.3(7) . .
N6 C37B C42B 109.7(7) . .
C38B C37B C42B 120.0 . .
C39B C38B C37B 120.0 . .
C39B C38B H38B 120.0 . .
C37B C38B H38B 120.0 . .
C38B C39B C40B 120.0 . .
C38B C39B H39B 120.0 . .
C40B C39B H39B 120.0 . .
C39B C40B C41B 120.0 . .
C39B C40B H40B 120.0 . .
C41B C40B H40B 120.0 . .
C42B C41B C40B 120.0 . .
C42B C41B H41B 120.0 . .
C40B C41B H41B 120.0 . .
C41B C42B C37B 120.0 . .
C41B C42B N5 135.4(7) . .
C37B C42B N5 104.6(7) . .

loop_
_geom_bond_atom_site_label_1
_geom_bond_atom_site_label_2
_geom_bond_distance
_geom_bond_site_symmetry_2
Zn1 O1 1.938(3) .
Zn1 O5 1.958(3) .
Zn1 N6 2.008(3) 4_556
Zn1 N4 2.024(3) .
Zn2 N2 2.010(3) 2_655
Zn2 N2 2.010(3) .
Zn2 O4 2.028(4) 3
Zn2 O4 2.029(4) 4
O1 C7 1.275(5) .
O2 C7 1.212(5) .
O3 C21 1.240(7) .
O4 C21 1.141(7) .
O4 Zn2 2.028(4) 3_445
O5 C35 1.152(7) .
O6 C35 1.255(7) .
N1 C8 1.350(5) .
N1 C14 1.364(5) .
N1 C4 1.449(5) .
N2 C8 1.325(4) .
N2 C9 1.403(5) .
N3 C22 1.349(5) .
N3 C28 1.395(5) .
N3 C18 1.428(5) .
N4 C22 1.310(4) .
N4 C23 1.384(5) .
N5 C36 1.306(6) .
N5 C42A 1.329(7) .
N5 C32 1.421(4) .
N5 C42B 1.447(9) .
N6 C36 1.301(5) .
N6 C37B 1.347(8) .
N6 C37A 1.398(7) .
N6 Zn1 2.008(3) 4_546
C1 C6 1.376(5) .
C1 C2 1.385(5) .
C1 C7 1.501(5) .
C2 C3 1.358(5) .
C2 H2A 0.9300 .
C3 C4 1.375(5) .
C3 H3A 0.9300 .
C4 C5 1.352(5) .
C5 C6 1.384(5) .
C5 H5A 0.9300 .
C6 H6A 0.9300 .
C8 H8A 0.9300 .
C9 C10 1.384(5) .
C9 C14 1.401(5) .
C10 C11 1.372(6) .
C10 H10A 0.9300 .
C11 C12 1.330(7) .
C11 H11A 0.9300 .
C12 C13 1.396(6) .
C12 H12A 0.9300 .
C13 C14 1.378(6) .
C13 H13A 0.9300 .
C15 C20 1.300(7) .
C15 C16 1.393(7) .
C15 C21 1.559(8) .
C16 C17 1.427(6) .
C16 H16A 0.9300 .
C17 C18 1.355(6) .
C17 H17A 0.9300 .
C18 C19 1.387(6) .
C19 C20 1.365(6) .
C19 H19A 0.9300 .
C20 H20A 0.9300 .
C21 Zn2 2.526(7) 3_445
C22 H22A 0.9300 .
C23 C28 1.382(6) .
C23 C24 1.413(6) .
C24 C25 1.362(6) .
C24 H24A 0.9300 .
C25 C26 1.403(7) .
C25 H25A 0.9300 .
C26 C27 1.356(6) .
C26 H26A 0.9300 .
C27 C28 1.366(6) .
C27 H27A 0.9300 .
C29 C30 1.3900 .
C29 C34 1.3900 .
C29 C35 1.488(6) .
C30 C31 1.3900 .
C30 H30A 0.9300 .
C31 C32 1.3900 .
C31 H31A 0.9300 .
C32 C33 1.3900 .
C33 C34 1.3900 .
C33 H33A 0.9300 .
C34 H34A 0.9300 .
C36 H36 0.9300 .
C37A C38A 1.3900 .
C37A C42A 1.3900 .
C38A C39A 1.3900 .
C38A H38A 0.9300 .
C39A C40A 1.3900 .
C39A H39A 0.9300 .
C40A C41A 1.3900 .
C40A H40A 0.9300 .
C41A C42A 1.3900 .
C41A H41A 0.9300 .
C37B C38B 1.3900 .
C37B C42B 1.3900 .
C38B C39B 1.3900 .
C38B H38B 0.9300 .
C39B C40B 1.3900 .
C39B H39B 0.9300 .
C40B C41B 1.3900 .
C40B H40B 0.9300 .
C41B C42B 1.3900 .
C41B H41B 0.9300 .

loop_
_platon_squeeze_void_nr
_platon_squeeze_void_average_x
_platon_squeeze_void_average_y
_platon_squeeze_void_average_z
_platon_squeeze_void_volume
_platon_squeeze_void_count_electrons
_platon_squeeze_void_content
1 0.011 0.369 -0.049 7976 1901 ' DMF solvent '
